data_4303166
loop_
_publ_author_name
'Dimitri Coucouvanis'
'Alok R. Paital'
'Qinwei Zhang'
'Nicolai Lehnert'
'Reinhart Ahlrichs'
'Karin Fink'
'Dieter Fenske'
'Annie K. Powell'
'Yanhua Lan'

_publ_contact_author_address
;Department of Chemistry
University of Michigan
Ann Arbor-48109
USA
;
_publ_contact_author_email dcouc@umich.edu
_publ_contact_author_name 'Dimitri Coucouvanis'
_publ_contact_author_phone 734-764-7339
_publ_section_title
;
Synthesis, Electronic Structure, and Structural Characterization of the
New, "Non-Innocent" 4,5-Dithio-Catecholate Ligand, Its Metal Complexes,
and Their Oxidized 4,5-Dithio-o-quinone Derivatives
;
_journal_name_full 'Inorganic Chemistry'
_journal_page_first 8830
_journal_page_last 8844
_journal_paper_doi 10.1021/ic901002y
_journal_volume 48
_journal_year 2009
_chemical_formula_sum 'C60 H44 Cu O4 P2 S4'
_chemical_formula_weight 1082.67
_chemical_name_systematic
;
 ?
;
_space_group_IT_number 14
_symmetry_cell_setting monoclinic
_symmetry_space_group_name_Hall '-P 2yn'
_symmetry_space_group_name_H-M 'P 1 21/n 1'
_atom_sites_solution_hydrogens geom
_atom_sites_solution_primary direct
_atom_sites_solution_secondary difmap
_audit_creation_method SHELXL-97
_cell_angle_alpha 90.00
_cell_angle_beta 92.1680(10)
_cell_angle_gamma 90.00
_cell_formula_units_Z 2
_cell_length_a 10.7056(6)
_cell_length_b 14.7061(8)
_cell_length_c 15.9161(8)
_cell_measurement_temperature 85(2)
_cell_volume 2504.0(2)
_computing_cell_refinement 'Bruker SAINT'
_computing_data_collection 'Bruker SMART-APEX'
_computing_data_reduction 'Bruker SAINT'
_computing_structure_refinement 'SHELXL-97 (Sheldrick, 1997)'
_computing_structure_solution 'SHELXS-97 (Sheldrick, 1990)'
_diffrn_ambient_temperature 85(2)
_diffrn_measured_fraction_theta_full 1.000
_diffrn_measured_fraction_theta_max 1.000
_diffrn_measurement_device_type 'CCD area detector'
_diffrn_measurement_method 'phi and omega scans'
_diffrn_radiation_monochromator graphite
_diffrn_radiation_source 'fine-focus sealed tube'
_diffrn_radiation_type MoK\a
_diffrn_radiation_wavelength 0.71073
_diffrn_reflns_av_R_equivalents 0.0264
_diffrn_reflns_av_sigmaI/netI 0.0096
_diffrn_reflns_limit_h_max 13
_diffrn_reflns_limit_h_min -13
_diffrn_reflns_limit_k_max 18
_diffrn_reflns_limit_k_min -18
_diffrn_reflns_limit_l_max 19
_diffrn_reflns_limit_l_min -19
_diffrn_reflns_number 76774
_diffrn_reflns_theta_full 26.37
_diffrn_reflns_theta_max 26.37
_diffrn_reflns_theta_min 1.89
_exptl_absorpt_coefficient_mu 0.717
_exptl_absorpt_correction_T_max 0.898
_exptl_absorpt_correction_T_min 0.806
_exptl_absorpt_correction_type multi-scan
_exptl_crystal_colour green
_exptl_crystal_density_diffrn 1.436
_exptl_crystal_density_method 'not measured'
_exptl_crystal_description Block
_exptl_crystal_F_000 1118
_exptl_crystal_size_max 0.35
_exptl_crystal_size_mid 0.25
_exptl_crystal_size_min 0.15
_refine_diff_density_max 0.486
_refine_diff_density_min -0.242
_refine_diff_density_rms 0.058
_refine_ls_extinction_method none
_refine_ls_goodness_of_fit_ref 1.064
_refine_ls_hydrogen_treatment constr
_refine_ls_matrix_type full
_refine_ls_number_parameters 322
_refine_ls_number_reflns 5132
_refine_ls_number_restraints 0
_refine_ls_restrained_S_all 1.064
_refine_ls_R_factor_all 0.0299
_refine_ls_R_factor_gt 0.0282
_refine_ls_shift/su_max 0.002
_refine_ls_shift/su_mean 0.000
_refine_ls_structure_factor_coef Fsqd
_refine_ls_weighting_details 'calc w=1/[\s^2^(Fo^2^)+(0.0469P)^2^+1.2750P] where P=(Fo^2^+2Fc^2^)/3'
_refine_ls_weighting_scheme calc
_refine_ls_wR_factor_gt 0.0773
_refine_ls_wR_factor_ref 0.0790
_reflns_number_gt 4825
_reflns_number_total 5132
_reflns_threshold_expression >2sigma(I)
_cod_data_source_file ic901002y_si_001_1.cif
_cod_data_source_block IX
_cod_depositor_comments
;
The following automatic conversions were performed:
'_symmetry_cell_setting' value 'Monoclinic' changed to 'monoclinic'
according to '/home/saulius/struct/CIF-dictionaries/cif_core.dic'
dictionary named 'cif_core.dic' version 2.4.1 from
2010-06-29.

'_exptl_absorpt_correction_type' value 'Multi-scan' changed
to 'multi-scan' according to
'/home/saulius/struct/CIF-dictionaries/cif_core.dic' dictionary named
'cif_core.dic' version 2.4.1 from 2010-06-29.

Automatic conversion script
Id: cif_fix_enum 1527 2010-12-29 10:47:43Z saulius 
;
_cod_database_code 4303166

loop_
_symmetry_equiv_pos_as_xyz
'x, y, z'
'-x+1/2, y+1/2, -z+1/2'
'-x, -y, -z'
'x-1/2, -y-1/2, z-1/2'

loop_
_atom_site_label
_atom_site_type_symbol
_atom_site_fract_x
_atom_site_fract_y
_atom_site_fract_z
_atom_site_U_iso_or_equiv
_atom_site_adp_type
_atom_site_occupancy
_atom_site_symmetry_multiplicity
_atom_site_calc_flag
_atom_site_refinement_flags
_atom_site_disorder_assembly
_atom_site_disorder_group
Cu1 Cu 1.0000 1.0000 0.0000 0.01686(8) Uani 1 2 d S . .
S1 S 1.13720(3) 1.10181(3) 0.05705(2) 0.02189(9) Uani 1 1 d . . .
P1 P 1.48004(3) 0.94961(2) 0.28911(2) 0.01547(9) Uani 1 1 d . . .
S2 S 0.89210(3) 1.00015(2) 0.11988(2) 0.02037(9) Uani 1 1 d . . .
O2 O 0.99866(10) 1.12473(8) 0.40812(6) 0.0265(2) Uani 1 1 d . . .
O1 O 1.19313(10) 1.22743(7) 0.35041(7) 0.0250(2) Uani 1 1 d . . .
C6 C 1.17047(13) 1.16053(10) 0.21622(9) 0.0202(3) Uani 1 1 d . . .
H6 H 1.2451 1.1873 0.1973 0.024 Uiso 1 1 calc R . .
C15 C 1.68060(14) 0.76047(10) 0.42157(9) 0.0218(3) Uani 1 1 d . . .
H15 H 1.6754 0.6970 0.4321 0.026 Uiso 1 1 calc R . .
C5 C 1.13706(13) 1.17486(10) 0.30224(9) 0.0199(3) Uani 1 1 d . . .
C2 C 0.98337(13) 1.06385(9) 0.18992(9) 0.0174(3) Uani 1 1 d . . .
C25 C 1.33463(13) 0.91628(9) 0.33287(9) 0.0174(3) Uani 1 1 d . . .
C26 C 1.33269(14) 0.90337(10) 0.42021(9) 0.0220(3) Uani 1 1 d . . .
H26 H 1.4066 0.9124 0.4541 0.026 Uiso 1 1 calc R . .
C4 C 1.02304(13) 1.12208(10) 0.33330(9) 0.0206(3) Uani 1 1 d . . .
C24 C 1.45385(13) 1.11967(10) 0.36268(9) 0.0214(3) Uani 1 1 d . . .
H24 H 1.3928 1.0929 0.3967 0.026 Uiso 1 1 calc R . .
C18 C 1.69749(13) 0.94646(10) 0.39042(9) 0.0190(3) Uani 1 1 d . . .
H18 H 1.7033 1.0098 0.3798 0.023 Uiso 1 1 calc R . .
C20 C 1.59463(13) 1.10969(10) 0.24705(9) 0.0210(3) Uani 1 1 d . . .
H20 H 1.6289 1.0763 0.2023 0.025 Uiso 1 1 calc R . .
C7 C 1.48846(13) 0.91670(10) 0.18116(9) 0.0186(3) Uani 1 1 d . . .
C21 C 1.63224(15) 1.19842(11) 0.26267(10) 0.0251(3) Uani 1 1 d . . .
H21 H 1.6924 1.2259 0.2284 0.030 Uiso 1 1 calc R . .
C3 C 0.95030(13) 1.07153(10) 0.27163(9) 0.0207(3) Uani 1 1 d . . .
H3 H 0.8762 1.0422 0.2884 0.025 Uiso 1 1 calc R . .
C19 C 1.50538(13) 1.06951(9) 0.29790(8) 0.0170(3) Uani 1 1 d . . .
C28 C 1.11518(14) 0.86437(10) 0.40752(10) 0.0237(3) Uani 1 1 d . . .
H28 H 1.0400 0.8467 0.4328 0.028 Uiso 1 1 calc R . .
C23 C 1.49219(15) 1.20869(10) 0.37717(10) 0.0255(3) Uani 1 1 d . . .
H23 H 1.4566 1.2431 0.4207 0.031 Uiso 1 1 calc R . .
C13 C 1.60076(12) 0.89553(10) 0.35250(8) 0.0174(3) Uani 1 1 d . . .
C30 C 1.22609(13) 0.90244(10) 0.28341(9) 0.0213(3) Uani 1 1 d . . .
H30 H 1.2270 0.9103 0.2242 0.026 Uiso 1 1 calc R . .
C12 C 1.40193(14) 0.95226(10) 0.12166(9) 0.0212(3) Uani 1 1 d . . .
H12 H 1.3407 0.9947 0.1382 0.025 Uiso 1 1 calc R . .
C16 C 1.77654(13) 0.81135(10) 0.45943(9) 0.0209(3) Uani 1 1 d . . .
H16 H 1.8365 0.7827 0.4961 0.025 Uiso 1 1 calc R . .
C22 C 1.58241(14) 1.24747(10) 0.32817(10) 0.0250(3) Uani 1 1 d . . .
H22 H 1.6103 1.3077 0.3394 0.030 Uiso 1 1 calc R . .
C27 C 1.22312(14) 0.87742(10) 0.45695(9) 0.0243(3) Uani 1 1 d . . .
H27 H 1.2219 0.8686 0.5160 0.029 Uiso 1 1 calc R . .
C29 C 1.11662(13) 0.87707(10) 0.32126(10) 0.0244(3) Uani 1 1 d . . .
H29 H 1.0422 0.8684 0.2878 0.029 Uiso 1 1 calc R . .
C17 C 1.78497(13) 0.90413(10) 0.44373(9) 0.0215(3) Uani 1 1 d . . .
H17 H 1.8509 0.9386 0.4696 0.026 Uiso 1 1 calc R . .
C1 C 1.09873(13) 1.10984(9) 0.16100(9) 0.0180(3) Uani 1 1 d . . .
C11 C 1.40640(15) 0.92501(11) 0.03839(9) 0.0246(3) Uani 1 1 d . . .
H11 H 1.3462 0.9471 -0.0019 0.030 Uiso 1 1 calc R . .
C10 C 1.49880(15) 0.86544(11) 0.01392(9) 0.0261(3) Uani 1 1 d . . .
H10 H 1.5016 0.8472 -0.0432 0.031 Uiso 1 1 calc R . .
C8 C 1.58163(14) 0.85718(10) 0.15611(9) 0.0219(3) Uani 1 1 d . . .
H8 H 1.6411 0.8338 0.1963 0.026 Uiso 1 1 calc R . .
C14 C 1.59213(13) 0.80228(10) 0.36824(9) 0.0211(3) Uani 1 1 d . . .
H14 H 1.5262 0.7676 0.3426 0.025 Uiso 1 1 calc R . .
C9 C 1.58701(15) 0.83240(10) 0.07218(10) 0.0252(3) Uani 1 1 d . . .
H9 H 1.6511 0.7928 0.0547 0.030 Uiso 1 1 calc R . .

loop_
_atom_site_aniso_label
_atom_site_aniso_U_11
_atom_site_aniso_U_22
_atom_site_aniso_U_33
_atom_site_aniso_U_23
_atom_site_aniso_U_13
_atom_site_aniso_U_12
Cu1 0.01970(14) 0.01585(13) 0.01506(13) -0.00015(8) 0.00091(9) 0.00087(8)
S1 0.02292(18) 0.02653(19) 0.01649(17) -0.00255(13) 0.00411(13) -0.00502(14)
P1 0.01452(17) 0.01606(17) 0.01582(17) 0.00011(12) 0.00053(12) -0.00069(12)
S2 0.02247(19) 0.02095(19) 0.01783(18) -0.00195(12) 0.00269(14) -0.00474(12)
O2 0.0279(6) 0.0346(6) 0.0172(5) -0.0019(4) 0.0035(4) -0.0010(5)
O1 0.0245(5) 0.0293(6) 0.0211(5) -0.0045(4) -0.0019(4) -0.0014(4)
C6 0.0186(6) 0.0221(7) 0.0199(7) 0.0001(5) 0.0022(5) 0.0008(5)
C15 0.0250(7) 0.0180(7) 0.0225(7) 0.0018(5) 0.0027(6) 0.0019(5)
C5 0.0196(7) 0.0216(7) 0.0185(7) 0.0007(5) -0.0010(5) 0.0045(5)
C2 0.0188(6) 0.0148(6) 0.0184(6) 0.0013(5) -0.0007(5) 0.0030(5)
C25 0.0155(6) 0.0164(6) 0.0205(7) 0.0000(5) 0.0027(5) -0.0007(5)
C26 0.0204(7) 0.0249(7) 0.0206(7) -0.0006(6) 0.0000(5) -0.0031(6)
C4 0.0214(7) 0.0219(7) 0.0184(7) 0.0004(5) 0.0011(5) 0.0045(6)
C24 0.0202(7) 0.0210(7) 0.0232(7) 0.0007(6) 0.0036(5) 0.0014(5)
C18 0.0178(6) 0.0187(7) 0.0208(7) -0.0002(5) 0.0023(5) -0.0004(5)
C20 0.0226(7) 0.0211(7) 0.0196(7) 0.0009(5) 0.0037(5) -0.0013(5)
C7 0.0198(7) 0.0189(6) 0.0171(6) -0.0010(5) 0.0020(5) -0.0036(5)
C21 0.0266(7) 0.0233(7) 0.0257(7) 0.0031(6) 0.0032(6) -0.0052(6)
C3 0.0199(7) 0.0224(7) 0.0198(7) 0.0012(5) 0.0026(5) -0.0008(5)
C19 0.0160(6) 0.0169(6) 0.0180(6) 0.0023(5) -0.0007(5) 0.0016(5)
C28 0.0196(7) 0.0218(7) 0.0303(8) -0.0024(6) 0.0078(6) -0.0023(6)
C23 0.0275(8) 0.0216(7) 0.0275(8) -0.0044(6) 0.0030(6) 0.0032(6)
C13 0.0155(6) 0.0207(7) 0.0161(6) 0.0003(5) 0.0015(5) 0.0013(5)
C30 0.0198(7) 0.0229(7) 0.0211(7) 0.0011(5) 0.0004(5) 0.0005(5)
C12 0.0216(7) 0.0209(7) 0.0212(7) 0.0020(5) 0.0014(5) -0.0025(5)
C16 0.0208(7) 0.0250(7) 0.0169(6) 0.0003(5) 0.0017(5) 0.0054(6)
C22 0.0281(8) 0.0177(7) 0.0290(8) 0.0000(6) -0.0016(6) -0.0018(6)
C27 0.0276(8) 0.0246(7) 0.0209(7) -0.0011(6) 0.0054(6) -0.0042(6)
C29 0.0165(7) 0.0252(7) 0.0313(8) 0.0001(6) -0.0003(6) -0.0012(6)
C17 0.0184(7) 0.0245(7) 0.0216(7) -0.0037(6) -0.0006(5) 0.0001(6)
C1 0.0199(7) 0.0170(6) 0.0171(6) 0.0020(5) 0.0013(5) 0.0041(5)
C11 0.0301(8) 0.0243(7) 0.0193(7) 0.0036(6) -0.0011(6) -0.0082(6)
C10 0.0366(9) 0.0232(8) 0.0188(7) -0.0023(6) 0.0056(6) -0.0105(6)
C8 0.0207(7) 0.0212(7) 0.0237(7) 0.0002(6) 0.0021(5) -0.0017(6)
C14 0.0203(7) 0.0196(7) 0.0234(7) -0.0009(6) -0.0005(5) -0.0017(5)
C9 0.0292(8) 0.0206(7) 0.0263(7) -0.0037(6) 0.0097(6) -0.0032(6)

loop_
_atom_type_symbol
_atom_type_description
_atom_type_scat_dispersion_real
_atom_type_scat_dispersion_imag
_atom_type_scat_source
C C 0.0033 0.0016 'International Tables Vol C Tables 4.2.6.8 and 6.1.1.4'
H H 0.0000 0.0000 'International Tables Vol C Tables 4.2.6.8 and 6.1.1.4'
O O 0.0106 0.0060 'International Tables Vol C Tables 4.2.6.8 and 6.1.1.4'
P P 0.1023 0.0942 'International Tables Vol C Tables 4.2.6.8 and 6.1.1.4'
S S 0.1246 0.1234 'International Tables Vol C Tables 4.2.6.8 and 6.1.1.4'
Cu Cu 0.3201 1.2651 'International Tables Vol C Tables 4.2.6.8 and 6.1.1.4'

loop_
_geom_angle_atom_site_label_1
_geom_angle_atom_site_label_2
_geom_angle_atom_site_label_3
_geom_angle
_geom_angle_site_symmetry_1
_geom_angle_site_symmetry_3
_geom_angle_publ_flag
S1 Cu1 S1 180.000(16) 3_775 . ?
S1 Cu1 S2 89.693(13) 3_775 . ?
S1 Cu1 S2 90.307(12) . . ?
S1 Cu1 S2 90.307(12) 3_775 3_775 ?
S1 Cu1 S2 89.693(13) . 3_775 ?
S2 Cu1 S2 180.000(17) . 3_775 ?
C1 S1 Cu1 104.79(5) . . ?
C19 P1 C7 109.18(6) . . ?
C19 P1 C13 106.80(6) . . ?
C7 P1 C13 110.99(7) . . ?
C19 P1 C25 111.69(6) . . ?
C7 P1 C25 111.95(7) . . ?
C13 P1 C25 106.09(6) . . ?
C2 S2 Cu1 104.45(5) . . ?
C1 C6 C5 122.43(13) . . ?
C16 C15 C14 120.11(14) . . ?
O1 C5 C6 123.41(14) . . ?
O1 C5 C4 119.33(13) . . ?
C6 C5 C4 117.24(12) . . ?
C3 C2 C1 120.17(12) . . ?
C3 C2 S2 119.88(11) . . ?
C1 C2 S2 119.95(10) . . ?
C30 C25 C26 119.75(13) . . ?
C30 C25 P1 122.47(11) . . ?
C26 C25 P1 117.78(11) . . ?
C27 C26 C25 120.01(13) . . ?
O2 C4 C3 123.28(14) . . ?
O2 C4 C5 119.58(13) . . ?
C3 C4 C5 117.14(12) . . ?
C23 C24 C19 119.83(14) . . ?
C17 C18 C13 119.74(13) . . ?
C21 C20 C19 119.47(13) . . ?
C8 C7 C12 120.14(13) . . ?
C8 C7 P1 120.39(11) . . ?
C12 C7 P1 119.46(11) . . ?
C20 C21 C22 120.39(14) . . ?
C2 C3 C4 122.69(13) . . ?
C24 C19 C20 119.92(13) . . ?
C24 C19 P1 120.99(11) . . ?
C20 C19 P1 118.28(11) . . ?
C29 C28 C27 120.21(13) . . ?
C22 C23 C24 120.14(14) . . ?
C18 C13 C14 120.12(13) . . ?
C18 C13 P1 120.77(11) . . ?
C14 C13 P1 118.97(11) . . ?
C29 C30 C25 119.57(13) . . ?
C11 C12 C7 119.49(14) . . ?
C15 C16 C17 120.16(13) . . ?
C23 C22 C21 120.22(14) . . ?
C26 C27 C28 119.99(14) . . ?
C28 C29 C30 120.46(14) . . ?
C18 C17 C16 120.21(13) . . ?
C6 C1 C2 119.95(12) . . ?
C6 C1 S1 120.39(11) . . ?
C2 C1 S1 119.62(10) . . ?
C12 C11 C10 120.07(14) . . ?
C9 C10 C11 120.55(14) . . ?
C9 C8 C7 119.70(14) . . ?
C15 C14 C13 119.66(13) . . ?
C10 C9 C8 119.98(14) . . ?

loop_
_geom_bond_atom_site_label_1
_geom_bond_atom_site_label_2
_geom_bond_distance
_geom_bond_site_symmetry_2
_geom_bond_publ_flag
Cu1 S1 2.2634(4) 3_775 ?
Cu1 S1 2.2634(4) . ?
Cu1 S2 2.2675(4) . ?
Cu1 S2 2.2675(4) 3_775 ?
S1 C1 1.7241(14) . ?
P1 C19 1.7887(14) . ?
P1 C7 1.7905(14) . ?
P1 C13 1.7950(14) . ?
P1 C25 1.7974(14) . ?
S2 C2 1.7300(14) . ?
O2 C4 1.2294(18) . ?
O1 C5 1.2293(18) . ?
C6 C1 1.366(2) . ?
C6 C5 1.4434(19) . ?
C15 C16 1.390(2) . ?
C15 C14 1.391(2) . ?
C5 C4 1.544(2) . ?
C2 C3 1.365(2) . ?
C2 C1 1.4959(19) . ?
C25 C30 1.3936(19) . ?
C25 C26 1.404(2) . ?
C26 C27 1.384(2) . ?
C4 C3 1.437(2) . ?
C24 C23 1.389(2) . ?
C24 C19 1.398(2) . ?
C18 C17 1.387(2) . ?
C18 C13 1.3965(19) . ?
C20 C21 1.385(2) . ?
C20 C19 1.4055(19) . ?
C7 C8 1.396(2) . ?
C7 C12 1.401(2) . ?
C21 C22 1.391(2) . ?
C28 C29 1.386(2) . ?
C28 C27 1.386(2) . ?
C23 C22 1.387(2) . ?
C13 C14 1.398(2) . ?
C30 C29 1.389(2) . ?
C12 C11 1.387(2) . ?
C16 C17 1.391(2) . ?
C11 C10 1.388(2) . ?
C10 C9 1.386(2) . ?
C8 C9 1.388(2) . ?
